data_2214416
loop_
_publ_author_name
'Boujelben, Mohamed'
'Toumi, Mohamed'
'Mhiri, Tahar'

_publ_section_title
;
 Langbeinite-type Rb~2~Ca~2~(SO~4~)~3~
;
_journal_coeditor_code WM2116
_journal_issue 7
_journal_name_full 'Acta Crystallographica Section E'
_journal_page_first i157
_journal_page_last i157
_journal_paper_doi 10.1107/S1600536807027043
_journal_volume 63
_journal_year 2007
_chemical_formula_iupac 'Rb2 Ca2 (S O4)3'
_chemical_formula_structural 'Rb2 (Ca2 S3 O12)'
_chemical_formula_sum 'Ca2 O12 Rb2 S3'
_chemical_formula_weight 539.28
_chemical_name_systematic
;
dirubidium dicalcium tris[sulfate(VI)]
;
_space_group_IT_number 198
_symmetry_cell_setting cubic
_symmetry_space_group_name_Hall 'P 2ac 2ab 3'
_symmetry_space_group_name_H-M 'P 21 3'
_atom_sites_solution_primary direct
_audit_creation_method SHELXL-97
_cell_angle_alpha 90
_cell_angle_beta 90
_cell_angle_gamma 90
_cell_formula_units_Z 4
_cell_length_a 10.553(3)
_cell_length_b 10.553(3)
_cell_length_c 10.553(3)
_cell_measurement_reflns_used 23
_cell_measurement_temperature 293
_cell_measurement_theta_max 30.1
_cell_measurement_theta_min 2.7
_cell_volume 1175.2(6)
_computing_cell_refinement STADI4
_computing_data_collection 'STADI4 (Stoe & Cie, 2000)'
_computing_data_reduction 'X-RED (Stoe & Cie, 1996)'
_computing_molecular_graphics 'DIAMOND (Brandenburg & Berndt, 1999)'
_computing_publication_material CRYSTALS
_computing_structure_refinement 'CRYSTALS (Betteridge <i>et al.</i>,  2003)'
_computing_structure_solution 'SHELXS97 (Sheldrick, 1997)'
_diffrn_ambient_temperature 298
_diffrn_measured_fraction_theta_full 0.986
_diffrn_measured_fraction_theta_max 0.986
_diffrn_measurement_device_type 'Stoe--Siemens AED2 four-circle'
_diffrn_measurement_method \w/2\q
_diffrn_radiation_monochromator graphite
_diffrn_radiation_type 'Mo K\a'
_diffrn_radiation_wavelength 0.71073
_diffrn_reflns_av_R_equivalents 0.08
_diffrn_reflns_limit_h_max 9
_diffrn_reflns_limit_h_min -8
_diffrn_reflns_limit_k_max 10
_diffrn_reflns_limit_k_min -10
_diffrn_reflns_limit_l_max 14
_diffrn_reflns_limit_l_min -14
_diffrn_reflns_number 1236
_diffrn_reflns_theta_full 25.24
_diffrn_reflns_theta_max 29.89
_diffrn_reflns_theta_min 2.73
_diffrn_standards_decay_% 0.7
_diffrn_standards_interval_time 30
_diffrn_standards_number 2
_exptl_absorpt_coefficient_mu 9.791
_exptl_absorpt_correction_T_max 0.644
_exptl_absorpt_correction_T_min 0.231
_exptl_absorpt_correction_type multi-scan
_exptl_absorpt_process_details '(MULABS in PLATON; Spek, 2003)'
_exptl_crystal_colour colourless
_exptl_crystal_density_diffrn 3.048
_exptl_crystal_description fragment
_exptl_crystal_F_000 1032
_exptl_crystal_size_max 0.22
_exptl_crystal_size_mid 0.132
_exptl_crystal_size_min 0.045
_refine_diff_density_max 0.927
_refine_diff_density_min -1.000
_refine_ls_abs_structure_details 'Flack (1983), 558 Friedel pairs'
_refine_ls_abs_structure_Flack 0.00(4)
_refine_ls_extinction_coef 0.0008(5)
_refine_ls_extinction_method SHELXL
_refine_ls_goodness_of_fit_ref 1.120
_refine_ls_matrix_type full
_refine_ls_number_parameters 59
_refine_ls_number_reflns 1080
_refine_ls_number_restraints 0
_refine_ls_R_factor_all 0.1513
_refine_ls_R_factor_gt 0.0651
_refine_ls_shift/su_max 0.001
_refine_ls_structure_factor_coef Fsqd
_refine_ls_weighting_details
;
w=1/[\s^2^(Fo^2^)+(0.0210P)^2^+6.5703P] where P=(Fo^2^+2Fc^2^)/3
Method, part 1, Chebychev polynomial, (Watkin (1994).
Acta Cryst. A50, 411--437.
Prince (1982) Mathematical Techniques in Crystallography and
Materials Science. New York: Springer-Verlag.]
[weight] = 1.0/[A~0~*T~0~(x)+A~1~*T~1~(x) ... +A~n-1~]*T~n-1~(x)]
where A~i~ are the Chebychev coefficients listed below and x= Fcalc/Fmax
Method = Robust Weighting (Prince, 1982)
W = [weight] * [1-(deltaF/6*sigmaF)^2^]^2^
A~i~ are:
2.38 -2.95 2.50 -1.02 0.340
;
_refine_ls_weighting_scheme calc
_refine_ls_wR_factor_all 0.0349
_refine_ls_wR_factor_gt 0.1001
_refine_ls_wR_factor_ref 0.1278
_reflns_number_gt 658
_reflns_number_total 1080
_reflns_threshold_expression I>3\s(I)
_cod_data_source_file wm2116.cif
_cod_data_source_block I
_cod_database_code 2214416
_cod_database_fobs_code 2214416

loop_
_symmetry_equiv_pos_as_xyz
'x, y, z'
'z, x, y '
'y, z, x '
'-y+1/2, -z, x+1/2 '
'z+1/2, -x+1/2, -y '
'-y, z+1/2, -x+1/2 '
'-z+1/2, -x, y+1/2 '
'-z, x+1/2, -y+1/2 '
'y+1/2, -z+1/2, -x '
'-x+1/2, -y, z+1/2 '
'-x, y+1/2, -z+1/2 '
'x+1/2, -y+1/2, -z '

loop_
_atom_site_type_symbol
_atom_site_label
_atom_site_fract_x
_atom_site_fract_y
_atom_site_fract_z
_atom_site_U_iso_or_equiv
_atom_site_adp_type
_atom_site_calc_flag
_atom_site_refinement_flags
_atom_site_occupancy
Ca Ca1 0.3314(2) 0.3314(2) 0.3314(2) 0.0170(9) Uani d S 1
Ca Ca2 0.5920(2) 0.5920(2) 0.5920(2) 0.0170(9) Uani d S 1
Rb Rb1 0.81628(13) 0.81628(13) 0.81628(13) 0.0270(5) Uani d S 1
Rb Rb2 0.04991(13) 0.04991(13) 0.04991(13) 0.0291(6) Uani d S 1
S S 0.2243(3) 0.3749(3) 0.0108(3) 0.0136(6) Uani d . 1
O O1 0.3089(9) 0.2795(8) 0.9600(9) 0.032(2) Uani d . 1
O O2 0.0954(8) 0.3285(10) 0.0046(10) 0.039(3) Uani d . 1
O O3 0.2364(10) 0.4880(10) 0.9326(11) 0.043(3) Uani d . 1
O O4 0.2580(10) 0.4059(11) 0.1420(9) 0.044(3) Uani d . 1

loop_
_atom_site_aniso_label
_atom_site_aniso_U_11
_atom_site_aniso_U_22
_atom_site_aniso_U_33
_atom_site_aniso_U_12
_atom_site_aniso_U_13
_atom_site_aniso_U_23
Ca1 0.0170(9) 0.0170(9) 0.0170(9) -0.0002(10) -0.0002(10) -0.0002(10)
Ca2 0.0170(9) 0.0170(9) 0.0170(9) -0.0004(10) -0.0004(10) -0.0004(10)
Rb1 0.0270(5) 0.0270(5) 0.0270(5) -0.0023(6) -0.0023(6) -0.0023(6)
Rb2 0.0291(6) 0.0291(6) 0.0291(6) 0.0012(6) 0.0012(6) 0.0012(6)
S 0.0156(15) 0.0120(13) 0.0131(15) 0.0031(11) 0.0003(11) 0.0015(10)
O1 0.034(5) 0.023(5) 0.039(6) 0.011(4) 0.012(5) -0.006(4)
O2 0.015(5) 0.037(6) 0.064(7) -0.007(4) 0.011(5) -0.016(6)
O3 0.059(7) 0.030(6) 0.041(6) 0.015(5) 0.008(5) 0.023(5)
O4 0.060(8) 0.047(7) 0.026(6) -0.003(6) -0.009(5) -0.011(5)

loop_
_atom_type_symbol
_atom_type_description
_atom_type_scat_dispersion_real
_atom_type_scat_dispersion_imag
_atom_type_scat_source
Rb Rb -0.9393 2.9676 'International Tables Vol C Tables 4.2.6.8 and 6.1.1.4'
O O 0.0106 0.0060 'International Tables Vol C Tables 4.2.6.8 and 6.1.1.4'
Ca Ca 0.2262 0.3064 'International Tables Vol C Tables 4.2.6.8 and 6.1.1.4'
S S 0.1246 0.1234 'International Tables Vol C Tables 4.2.6.8 and 6.1.1.4'

loop_
_geom_angle_atom_site_label_1
_geom_angle_atom_site_label_2
_geom_angle_atom_site_label_3
_geom_angle_site_symmetry_1
_geom_angle_site_symmetry_3
_geom_angle
_geom_angle_publ_flag
O4 Ca1 O4 2 3 96.9(4) no
O4 Ca1 O4 2 . 96.9(4) no
O4 Ca1 O4 3 . 96.9(4) no
O4 Ca1 O3 2 5_456 90.9(4) no
O4 Ca1 O3 3 5_456 81.3(4) no
O4 Ca1 O3 . 5_456 172.1(4) no
O4 Ca1 O3 2 10_564 81.3(4) no
O4 Ca1 O3 3 10_564 172.1(4) no
O4 Ca1 O3 . 10_564 90.9(4) no
O3 Ca1 O3 5_456 10_564 91.0(4) no
O4 Ca1 O3 2 6_645 172.1(4) no
O4 Ca1 O3 3 6_645 90.9(4) no
O4 Ca1 O3 . 6_645 81.3(4) no
O3 Ca1 O3 5_456 6_645 91.0(4) no
O3 Ca1 O3 10_564 6_645 91.0(4) no
O1 Ca2 O1 11_656 9_566 85.6(4) no
O1 Ca2 O1 11_656 7_665 85.6(4) no
O1 Ca2 O1 9_566 7_665 85.6(4) no
O1 Ca2 O2 11_656 5_556 172.2(4) no
O1 Ca2 O2 9_566 5_556 88.5(3) no
O1 Ca2 O2 7_665 5_556 89.0(3) no
O1 Ca2 O2 11_656 10_565 89.0(3) no
O1 Ca2 O2 9_566 10_565 172.2(4) no
O1 Ca2 O2 7_665 10_565 88.5(3) no
O2 Ca2 O2 5_556 10_565 96.4(3) no
O1 Ca2 O2 11_656 6_655 88.5(3) no
O1 Ca2 O2 9_566 6_655 89.0(3) no
O1 Ca2 O2 7_665 6_655 172.2(4) no
O2 Ca2 O2 5_556 6_655 96.4(3) no
O2 Ca2 O2 10_565 6_655 96.4(3) no
O4 Rb1 O4 8_656 12_566 94.9(3) no
O4 Rb1 O4 8_656 4_665 94.9(3) no
O4 Rb1 O4 12_566 4_665 94.9(3) no
O4 Rb1 O1 8_656 11_656 155.6(3) no
O4 Rb1 O1 12_566 11_656 99.5(2) no
O4 Rb1 O1 4_665 11_656 103.3(3) no
O4 Rb1 O1 8_656 9_566 103.3(3) no
O4 Rb1 O1 12_566 9_566 155.6(3) no
O4 Rb1 O1 4_665 9_566 99.5(2) no
O1 Rb1 O1 11_656 9_566 58.1(3) no
O4 Rb1 O1 8_656 7_665 99.5(2) no
O4 Rb1 O1 12_566 7_665 103.3(3) no
O4 Rb1 O1 4_665 7_665 155.6(3) no
O1 Rb1 O1 11_656 7_665 58.1(3) no
O1 Rb1 O1 9_566 7_665 58.1(3) no
O4 Rb1 O3 8_656 7_665 62.7(3) no
O4 Rb1 O3 12_566 7_665 85.4(3) no
O4 Rb1 O3 4_665 7_665 157.5(3) no
O1 Rb1 O3 11_656 7_665 98.8(3) no
O1 Rb1 O3 9_566 7_665 88.6(2) no
O1 Rb1 O3 7_665 7_665 42.6(2) no
O4 Rb1 O3 8_656 11_656 157.5(3) no
O4 Rb1 O3 12_566 11_656 62.7(3) no
O4 Rb1 O3 4_665 11_656 85.4(3) no
O1 Rb1 O3 11_656 11_656 42.6(2) no
O1 Rb1 O3 9_566 11_656 98.8(2) no
O1 Rb1 O3 7_665 11_656 88.6(2) no
O3 Rb1 O3 7_665 11_656 114.23(15) no
O4 Rb1 O3 8_656 9_566 85.4(3) no
O4 Rb1 O3 12_566 9_566 157.5(3) no
O4 Rb1 O3 4_665 9_566 62.7(3) no
O1 Rb1 O3 11_656 9_566 88.6(2) no
O1 Rb1 O3 9_566 9_566 42.6(2) no
O1 Rb1 O3 7_665 9_566 98.8(3) no
O3 Rb1 O3 7_665 9_566 114.23(15) no
O3 Rb1 O3 11_656 9_566 114.23(14) no
O4 Rb1 O3 8_656 12_567 54.3(3) no
O4 Rb1 O3 12_566 12_567 42.4(2) no
O4 Rb1 O3 4_665 12_567 107.7(3) no
O1 Rb1 O3 11_656 12_567 131.6(2) no
O1 Rb1 O3 9_566 12_567 145.4(2) no
O1 Rb1 O3 7_665 12_567 96.7(2) no
O3 Rb1 O3 7_665 12_567 58.5(4) no
O3 Rb1 O3 11_656 12_567 104.18(3) no
O3 Rb1 O3 9_566 12_567 138.68(19) no
O4 Rb1 O3 8_656 8_756 42.4(2) no
O4 Rb1 O3 12_566 8_756 107.7(3) no
O4 Rb1 O3 4_665 8_756 54.3(3) no
O1 Rb1 O3 11_656 8_756 145.4(2) no
O1 Rb1 O3 9_566 8_756 96.7(2) no
O1 Rb1 O3 7_665 8_756 131.6(2) no
O3 Rb1 O3 7_665 8_756 104.18(3) no
O3 Rb1 O3 11_656 8_756 138.68(19) no
O3 Rb1 O3 9_566 8_756 58.5(4) no
O3 Rb1 O3 12_567 8_756 82.8(3) no
O4 Rb1 O3 8_656 4_675 107.7(3) no
O4 Rb1 O3 12_566 4_675 54.3(3) no
O4 Rb1 O3 4_665 4_675 42.4(2) no
O1 Rb1 O3 11_656 4_675 96.7(2) no
O1 Rb1 O3 9_566 4_675 131.6(2) no
O1 Rb1 O3 7_665 4_675 145.4(2) no
O3 Rb1 O3 7_665 4_675 138.68(19) no
O3 Rb1 O3 11_656 4_675 58.5(4) no
O3 Rb1 O3 9_566 4_675 104.18(3) no
O3 Rb1 O3 12_567 4_675 82.8(3) no
O3 Rb1 O3 8_756 4_675 82.8(3) no
O2 Rb2 O2 2 . 91.4(3) no
O2 Rb2 O2 2 3 91.4(3) no
O2 Rb2 O2 . 3 91.4(3) no
O2 Rb2 O1 2 8_645 64.0(2) no
O2 Rb2 O1 . 8_645 153.1(3) no
O2 Rb2 O1 3 8_645 79.1(2) no
O2 Rb2 O1 2 12_456 79.1(2) no
O2 Rb2 O1 . 12_456 64.0(2) no
O2 Rb2 O1 3 12_456 153.1(3) no
O1 Rb2 O1 8_645 12_456 117.59(9) no
O2 Rb2 O1 2 4_564 153.1(3) no
O2 Rb2 O1 . 4_564 79.1(2) no
O2 Rb2 O1 3 4_564 64.0(2) no
O1 Rb2 O1 8_645 4_564 117.59(9) no
O1 Rb2 O1 12_456 4_564 117.59(9) no
O2 Rb2 O3 2 12_456 78.9(3) no
O2 Rb2 O3 . 12_456 106.5(2) no
O2 Rb2 O3 3 12_456 159.8(2) no
O1 Rb2 O3 8_645 12_456 80.6(2) no
O1 Rb2 O3 12_456 12_456 42.5(2) no
O1 Rb2 O3 4_564 12_456 127.9(3) no
O2 Rb2 O3 2 4_564 159.8(2) no
O2 Rb2 O3 . 4_564 78.9(3) no
O2 Rb2 O3 3 4_564 106.5(2) no
O1 Rb2 O3 8_645 4_564 127.9(3) no
O1 Rb2 O3 12_456 4_564 80.6(2) no
O1 Rb2 O3 4_564 4_564 42.5(2) no
O3 Rb2 O3 12_456 4_564 86.7(3) no
O2 Rb2 O3 2 8_645 106.5(2) no
O2 Rb2 O3 . 8_645 159.8(2) no
O2 Rb2 O3 3 8_645 78.9(3) no
O1 Rb2 O3 8_645 8_645 42.5(2) no
O1 Rb2 O3 12_456 8_645 127.9(3) no
O1 Rb2 O3 4_564 8_645 80.6(2) no
O3 Rb2 O3 12_456 8_645 86.7(3) no
O3 Rb2 O3 4_564 8_645 86.7(3) no
O1 S O2 1_554 . 109.1(6) no
O1 S O3 1_554 1_554 107.8(6) no
O2 S O3 . 1_554 109.5(7) no
O1 S O4 1_554 . 110.8(6) no
O2 S O4 . . 110.2(6) no
O3 S O4 1_554 . 109.3(7) no
S O1 Ca2 1_556 6_646 164.7(6) no
S O1 Rb2 1_556 5_556 96.5(4) no
Ca2 O1 Rb2 6_646 5_556 96.8(3) no
S O1 Rb1 1_556 6_646 89.9(4) no
Ca2 O1 Rb1 6_646 6_646 94.3(3) no
Rb2 O1 Rb1 5_556 6_646 103.6(3) no
S O2 Ca2 . 4_564 131.0(6) no
S O2 Rb2 . . 118.2(5) no
Ca2 O2 Rb2 4_564 . 98.8(3) no
S O2 Rb1 . 6_645 78.8(4) no
Ca2 O2 Rb1 4_564 6_645 128.1(4) no
Rb2 O2 Rb1 . 6_645 99.1(3) no
S O3 Ca1 1_556 4_565 156.2(7) no
S O3 Rb1 1_556 6_646 89.2(5) no
Ca1 O3 Rb1 4_565 6_646 91.9(4) no
S O3 Rb2 1_556 5_556 87.6(5) no
Ca1 O3 Rb2 4_565 5_556 115.7(4) no
Rb1 O3 Rb2 6_646 5_556 98.5(3) no
S O3 Rb1 1_556 5_467 94.4(5) no
Ca1 O3 Rb1 4_565 5_467 86.4(3) no
Rb1 O3 Rb1 6_646 5_467 174.7(3) no
Rb2 O3 Rb1 5_556 5_467 77.7(3) no
S O4 Ca1 . . 146.3(7) no
S O4 Rb1 . 5_466 113.7(6) no
Ca1 O4 Rb1 . 5_466 97.9(3) no

loop_
_geom_bond_atom_site_label_1
_geom_bond_atom_site_label_2
_geom_bond_site_symmetry_2
_geom_bond_distance
_geom_bond_publ_flag
Ca1 O4 2 2.284(10) no
Ca1 O4 3 2.284(10) no
Ca1 O4 . 2.284(10) yes
Ca1 O3 5_456 2.299(10) yes
Ca1 O3 10_564 2.299(10) no
Ca1 O3 6_645 2.299(10) no
Ca1 Rb1 4_664 4.0344(18) no
Ca1 Rb1 6_646 4.0344(18) no
Ca1 Rb1 5_466 4.0344(18) no
Ca1 Rb2 6 4.804(2) no
Ca1 Rb2 4 4.804(2) no
Ca1 Rb2 5 4.804(2) no
Ca2 O1 11_656 2.304(9) no
Ca2 O1 9_566 2.304(9) no
Ca2 O1 7_665 2.304(9) yes
Ca2 O2 5_556 2.338(9) no
Ca2 O2 10_565 2.338(9) no
Ca2 O2 6_655 2.338(9) yes
Ca2 S 5_556 3.464(4) no
Ca2 S 10_565 3.464(4) no
Ca2 S 6_655 3.464(4) no
Ca2 Rb2 5_556 4.0891(19) no
Ca2 Rb2 4_565 4.0891(19) no
Ca2 Rb2 6_655 4.0891(19) no
Rb1 O4 8_656 3.028(11) yes
Rb1 O4 12_566 3.028(11) no
Rb1 O4 4_665 3.028(11) no
Rb1 O1 11_656 3.224(9) yes
Rb1 O1 9_566 3.224(9) no
Rb1 O1 7_665 3.224(10) no
Rb1 O3 7_665 3.239(12) no
Rb1 O3 11_656 3.239(12) yes
Rb1 O3 9_566 3.239(12) no
Rb1 O3 12_567 3.464(13) no
Rb1 O3 8_756 3.464(13) yes
Rb1 O3 4_675 3.464(13) no
Rb2 O2 2 3.018(10) no
Rb2 O2 . 3.018(10) yes
Rb2 O2 3 3.018(10) no
Rb2 O1 8_645 3.118(10) yes
Rb2 O1 12_456 3.118(10) no
Rb2 O1 4_564 3.118(10) no
Rb2 O3 12_456 3.338(11) no
Rb2 O3 4_564 3.338(11) no
Rb2 O3 8_645 3.338(11) yes
Rb2 S 8_545 3.584(3) no
Rb2 S 12_455 3.584(3) no
Rb2 S 4_554 3.584(3) no
S O1 1_554 1.449(9) yes
S O2 . 1.447(9) yes
S O3 1_554 1.456(10) yes
S O4 . 1.466(10) yes
S Ca2 4_564 3.464(4) no
S Rb1 6_645 3.533(3) no
S Rb2 5 3.584(3) no
S Rb1 5_466 3.859(3) no
O1 S 1_556 1.449(9) no
O1 Ca2 6_646 2.304(9) no
O1 Rb2 5_556 3.118(10) no
O1 Rb1 6_646 3.224(9) no
O2 Ca2 4_564 2.338(9) no
O2 Rb1 6_645 3.515(10) no
O3 S 1_556 1.456(10) no
O3 Ca1 4_565 2.299(10) no
O3 Rb1 6_646 3.239(12) no
O3 Rb2 5_556 3.338(11) no
O3 Rb1 5_467 3.464(13) no
O4 Rb1 5_466 3.028(11) no
